data_2239790
loop_
_publ_author_name
'Mafua, Roger'
'Jenny, Titus'
'Labat, Gael'
'Neels, Antonia'
'Stoeckli-Evans, Helen'

_publ_section_title
;
 Crystal structures of
 <i>trans</i>-dichloridotetrakis[1-(2,6-diisopropylphenyl)-1<i>H</i>-imidazole-\k<i>N</i>^3^]iron(II),
 <i>trans</i>-dibromidotetrakis[1-(2,6-diisopropylphenyl)-1<i>H</i>-imidazole-\k<i>N</i>^3^]iron(II)
 and
 <i>trans</i>-dibromidotetrakis[1-(2,6-diisopropylphenyl)-1<i>H</i>-imidazole-\k<i>N</i>^3^]iron(II)
 diethyl ether disolvate
;
_journal_issue 8
_journal_name_full 'Acta Crystallographica Section E'
_journal_page_first 72
_journal_page_last 76
_journal_paper_doi 10.1107/S1600536814014056
_journal_volume 70
_journal_year 2014
_chemical_formula_iupac '[Fe Br2 (C15 H20 N2)4], 2C4 H10 O'
_chemical_formula_moiety 'C60 H80 Br2 Fe N8, 2(C4 H10 O)'
_chemical_formula_sum 'C68 H100 Br2 Fe N8 O2'
_chemical_formula_weight 1277.22
_chemical_name_systematic
'<i>trans</i>-Dibromidotetrakis[1-(2,6-diisopropylphenyl)-1<i>H</i>-imidazole-\k<i>N</i>^3^]iron(II) diethyl ether disolvate'
_space_group_crystal_system triclinic
_space_group_IT_number 2
_space_group_name_Hall '-P 1'
_space_group_name_H-M_alt 'P -1'
_symmetry_space_group_name_Hall '-P 1'
_symmetry_space_group_name_H-M 'P -1'
_atom_sites_solution_hydrogens geom
_audit_creation_method SHELXL-2013
_cell_angle_alpha 64.464(5)
_cell_angle_beta 81.515(6)
_cell_angle_gamma 88.982(6)
_cell_formula_units_Z 1
_cell_length_a 11.6710(8)
_cell_length_b 12.4758(9)
_cell_length_c 13.5759(10)
_cell_measurement_reflns_used 25508
_cell_measurement_temperature 173(2)
_cell_measurement_theta_max 24.90
_cell_measurement_theta_min 0.14
_cell_volume 1761.8(2)
_computing_cell_refinement 'X-AREA (Stoe & Cie, 2006)'
_computing_data_collection 'X-AREA (Stoe & Cie, 2006)'
_computing_data_reduction 'X-RED32 (Stoe & Cie, 2006)'
_computing_molecular_graphics 'PLATON (Spek, 2009) and Mercury (Macrae <i>et al.</i>, 2008)'
_computing_publication_material
;
SHELXL2013 (Sheldrick, 2008), PLATON (Spek, 2009) and
publCIF (Westrip, 2010)
;
_computing_structure_refinement 'SHELXL2013 (Sheldrick, 2008)'
_computing_structure_solution 'SHELXS97 (Sheldrick, 2008)'
_diffrn_ambient_temperature 173(2)
_diffrn_measured_fraction_theta_full 0.999
_diffrn_measured_fraction_theta_max 0.999
_diffrn_measurement_device '2-circle goniometer'
_diffrn_measurement_device_type 'Stoe IPDS 2'
_diffrn_measurement_method '\f + \w scans'
_diffrn_radiation_monochromator 'plane graphite'
_diffrn_radiation_source 'fine-focus sealed tube'
_diffrn_radiation_type MoK\a
_diffrn_radiation_wavelength 0.71073
_diffrn_reflns_av_R_equivalents 0.0297
_diffrn_reflns_limit_h_max 14
_diffrn_reflns_limit_h_min -14
_diffrn_reflns_limit_k_max 14
_diffrn_reflns_limit_k_min -14
_diffrn_reflns_limit_l_max 16
_diffrn_reflns_limit_l_min -15
_diffrn_reflns_number 15799
_diffrn_reflns_theta_full 25.242
_diffrn_reflns_theta_max 25.250
_diffrn_reflns_theta_min 1.683
_exptl_absorpt_coefficient_mu 1.394
_exptl_absorpt_correction_T_max 0.672
_exptl_absorpt_correction_T_min 0.557
_exptl_absorpt_correction_type multi-scan
_exptl_absorpt_process_details '(MULscanABS in PLATON; Spek, 2009)'
_exptl_crystal_colour yellow
_exptl_crystal_density_diffrn 1.204
_exptl_crystal_description block
_exptl_crystal_F_000 676
_exptl_crystal_size_max 0.50
_exptl_crystal_size_mid 0.50
_exptl_crystal_size_min 0.50
_refine_diff_density_max 0.438
_refine_diff_density_min -0.374
_refine_ls_extinction_method none
_refine_ls_goodness_of_fit_ref 1.026
_refine_ls_hydrogen_treatment constr
_refine_ls_matrix_type full
_refine_ls_number_parameters 378
_refine_ls_number_reflns 6374
_refine_ls_number_restraints 0
_refine_ls_restrained_S_all 1.026
_refine_ls_R_factor_all 0.0358
_refine_ls_R_factor_gt 0.0307
_refine_ls_shift/su_max 0.001
_refine_ls_shift/su_mean 0.000
_refine_ls_structure_factor_coef Fsqd
_refine_ls_weighting_details 'w=1/[\s^2^(Fo^2^)+(0.0431P)^2^+0.7229P] where P=(Fo^2^+2Fc^2^)/3'
_refine_ls_weighting_scheme calc
_refine_ls_wR_factor_gt 0.0756
_refine_ls_wR_factor_ref 0.0773
_reflns_number_gt 5714
_reflns_number_total 6374
_reflns_threshold_expression I>2\s(I)
_cod_data_source_file wm0006sup1.cif
_cod_data_source_block IIb
_cod_database_code 2239790
_cod_database_fobs_code 2239790
_shelx_space_group_comment
;
The symmetry employed for this shelxl refinement is uniquely defined
by the following loop, which should always be used as a source of
symmetry information in preference to the above space-group names.
They are only intended as comments.
;
_shelxl_version_number 2.013

loop_
_space_group_symop_operation_xyz
'x, y, z'
'-x, -y, -z'

loop_
_atom_site_type_symbol
_atom_site_label
_atom_site_fract_x
_atom_site_fract_y
_atom_site_fract_z
_atom_site_U_iso_or_equiv
_atom_site_adp_type
_atom_site_calc_flag
_atom_site_occupancy
_atom_site_disorder_assembly
_atom_site_disorder_group
Fe Fe1 0.5000 1.0000 0.5000 0.02343(9) Uani d 1 . .
Br Br1 0.37430(2) 0.79434(2) 0.64396(2) 0.02939(7) Uani d 1 . .
N N1 0.46601(13) 1.07022(14) 0.62346(13) 0.0270(3) Uani d 1 . .
N N2 0.48075(14) 1.18785(14) 0.70489(13) 0.0278(3) Uani d 1 . .
N N3 0.65641(13) 0.93155(14) 0.57112(13) 0.0271(3) Uani d 1 . .
N N4 0.75321(13) 0.80847(14) 0.69892(13) 0.0277(3) Uani d 1 . .
C C1 0.50151(17) 1.17670(17) 0.60955(16) 0.0285(4) Uani d 1 . .
H H1 0.5371 1.2375 0.5410 0.034 Uiso calc 1 . .
C C2 0.42078(17) 1.01038(18) 0.73346(17) 0.0315(4) Uani d 1 . .
H H2 0.3885 0.9310 0.7684 0.038 Uiso calc 1 . .
C C3 0.42911(18) 1.08153(18) 0.78454(17) 0.0330(4) Uani d 1 . .
H H3 0.4042 1.0619 0.8604 0.040 Uiso calc 1 . .
C C4 0.51202(18) 1.29018(17) 0.72041(16) 0.0293(4) Uani d 1 . .
C C5 0.61769(19) 1.29155(18) 0.75702(17) 0.0344(4) Uani d 1 . .
C C6 0.6449(2) 1.3901(2) 0.77407(19) 0.0437(5) Uani d 1 . .
H H6 0.7154 1.3940 0.7998 0.052 Uiso calc 1 . .
C C7 0.5708(3) 1.4816(2) 0.75409(19) 0.0491(6) Uani d 1 . .
H H7 0.5910 1.5477 0.7664 0.059 Uiso calc 1 . .
C C8 0.4679(2) 1.47935(19) 0.71658(19) 0.0462(6) Uani d 1 . .
H H8 0.4186 1.5440 0.7027 0.055 Uiso calc 1 . .
C C9 0.43549(19) 1.38246(18) 0.69876(17) 0.0355(5) Uani d 1 . .
C C10 0.7014(2) 1.1920(2) 0.7763(2) 0.0439(5) Uani d 1 . .
H H10 0.6593 1.1250 0.7725 0.053 Uiso calc 1 . .
C C11 0.8047(3) 1.2317(3) 0.6846(3) 0.0823(11) Uani d 1 . .
H H11A 0.8487 1.2969 0.6861 0.099 Uiso calc 1 . .
H H11B 0.7776 1.2589 0.6131 0.099 Uiso calc 1 . .
H H11C 0.8547 1.1648 0.6952 0.099 Uiso calc 1 . .
C C12 0.7368(4) 1.1444(4) 0.8904(3) 0.0943(13) Uani d 1 . .
H H12C 0.7884 1.0789 0.9003 0.113 Uiso calc 1 . .
H H12B 0.6674 1.1154 0.9467 0.113 Uiso calc 1 . .
H H12A 0.7773 1.2081 0.8976 0.113 Uiso calc 1 . .
C C13 0.3209(2) 1.3778(2) 0.6609(2) 0.0454(5) Uani d 1 . .
H H13 0.3215 1.3104 0.6396 0.054 Uiso calc 1 . .
C C14 0.2197(3) 1.3530(3) 0.7540(3) 0.0751(10) Uani d 1 . .
H H14A 0.2156 1.4191 0.7751 0.090 Uiso calc 1 . .
H H14B 0.2313 1.2792 0.8180 0.090 Uiso calc 1 . .
H H14C 0.1472 1.3448 0.7290 0.090 Uiso calc 1 . .
C C15 0.3026(3) 1.4921(3) 0.5592(2) 0.0691(8) Uani d 1 . .
H H15A 0.3672 1.5066 0.4992 0.083 Uiso calc 1 . .
H H15B 0.2992 1.5595 0.5784 0.083 Uiso calc 1 . .
H H15C 0.2297 1.4831 0.5351 0.083 Uiso calc 1 . .
C C16 0.66540(16) 0.82018(17) 0.64133(16) 0.0271(4) Uani d 1 . .
H H16 0.6160 0.7559 0.6503 0.033 Uiso calc 1 . .
C C17 0.74340(17) 0.99506(18) 0.58507(18) 0.0339(4) Uani d 1 . .
H H17 0.7588 1.0786 0.5454 0.041 Uiso calc 1 . .
C C18 0.80359(17) 0.92076(18) 0.66367(18) 0.0347(5) Uani d 1 . .
H H18 0.8673 0.9417 0.6892 0.042 Uiso calc 1 . .
C C19 0.77470(17) 0.70242(18) 0.79383(18) 0.0336(4) Uani d 1 . .
C C20 0.7010(2) 0.67551(19) 0.89322(19) 0.0395(5) Uani d 1 . .
C C21 0.7219(3) 0.5728(2) 0.9846(2) 0.0537(6) Uani d 1 . .
H H21 0.6734 0.5507 1.0537 0.064 Uiso calc 1 . .
C C22 0.8125(3) 0.5027(2) 0.9759(3) 0.0635(8) Uani d 1 . .
H H22 0.8257 0.4336 1.0392 0.076 Uiso calc 1 . .
C C23 0.8837(2) 0.5320(2) 0.8765(3) 0.0563(7) Uani d 1 . .
H H23 0.9452 0.4826 0.8722 0.068 Uiso calc 1 . .
C C24 0.86670(18) 0.6333(2) 0.7823(2) 0.0417(5) Uani d 1 . .
C C25 0.6018(2) 0.7531(2) 0.90310(19) 0.0436(5) Uani d 1 . .
H H25 0.6034 0.8222 0.8292 0.052 Uiso calc 1 . .
C C26 0.6170(3) 0.8022(3) 0.9863(2) 0.0613(7) Uani d 1 . .
H H26A 0.6150 0.7362 1.0598 0.074 Uiso calc 1 . .
H H26B 0.5540 0.8546 0.9883 0.074 Uiso calc 1 . .
H H26C 0.6916 0.8474 0.9640 0.074 Uiso calc 1 . .
C C27 0.4846(2) 0.6854(2) 0.9333(2) 0.0513(6) Uani d 1 . .
H H27C 0.4228 0.7357 0.9430 0.062 Uiso calc 1 . .
H H27B 0.4834 0.6129 1.0023 0.062 Uiso calc 1 . .
H H27A 0.4724 0.6639 0.8740 0.062 Uiso calc 1 . .
C C28 0.9445(2) 0.6657(2) 0.6726(2) 0.0525(7) Uani d 1 . .
H H28 0.9153 0.7391 0.6165 0.063 Uiso calc 1 . .
C C29 0.9413(3) 0.5689(3) 0.6332(3) 0.0709(8) Uani d 1 . .
H H29A 0.9677 0.4951 0.6878 0.085 Uiso calc 1 . .
H H29B 0.9924 0.5936 0.5623 0.085 Uiso calc 1 . .
H H29C 0.8618 0.5555 0.6243 0.085 Uiso calc 1 . .
C C30 1.0691(3) 0.6943(4) 0.6787(4) 0.0895(12) Uani d 1 . .
H H30C 1.1168 0.7180 0.6062 0.107 Uiso calc 1 . .
H H30B 1.1001 0.6237 0.7334 0.107 Uiso calc 1 . .
H H30A 1.0706 0.7595 0.7006 0.107 Uiso calc 1 . .
O O1 0.96877(19) 1.0413(2) 0.2300(2) 0.0818(7) Uani d 1 . .
C C31 0.9192(4) 1.1111(4) 0.1369(4) 0.1043(14) Uani d 1 . .
H H31A 0.8628 1.1632 0.1541 0.125 Uiso calc 1 . .
H H31B 0.8777 1.0599 0.1133 0.125 Uiso calc 1 . .
C C32 1.0118(4) 1.1834(5) 0.0486(4) 0.1199(18) Uani d 1 . .
H H32A 1.0544 1.2315 0.0737 0.180 Uiso calc 1 . .
H H32B 0.9780 1.2359 -0.0165 0.180 Uiso calc 1 . .
H H32C 1.0650 1.1313 0.0294 0.180 Uiso calc 1 . .
C C33A 0.8915(7) 0.9778(10) 0.3432(8) 0.0846(13) Uani d 0.5 A 1
H H33A 0.9359 0.9672 0.4033 0.102 Uiso calc 0.5 A 1
H H33B 0.8238 1.0252 0.3480 0.102 Uiso calc 0.5 A 1
C C33B 0.8679(7) 0.9729(10) 0.2985(8) 0.0846(13) Uani d 0.5 A 2
H H33D 0.8287 0.9376 0.2587 0.102 Uiso calc 0.5 A 2
H H33E 0.8132 1.0241 0.3190 0.102 Uiso calc 0.5 A 2
C C34A 0.8529(6) 0.8612(8) 0.3533(7) 0.0846(13) Uani d 0.5 A 1
H H34A 0.8077 0.8729 0.2943 0.127 Uiso calc 0.5 A 1
H H34B 0.8045 0.8173 0.4252 0.127 Uiso calc 0.5 A 1
H H34C 0.9207 0.8158 0.3469 0.127 Uiso calc 0.5 A 1
C C34B 0.9022(6) 0.8809(8) 0.3956(7) 0.0846(13) Uani d 0.5 A 2
H H34D 0.9424 0.8211 0.3766 0.127 Uiso calc 0.5 A 2
H H34E 0.8332 0.8432 0.4507 0.127 Uiso calc 0.5 A 2
H H34F 0.9543 0.9152 0.4260 0.127 Uiso calc 0.5 A 2

loop_
_atom_site_aniso_label
_atom_site_aniso_U_11
_atom_site_aniso_U_22
_atom_site_aniso_U_33
_atom_site_aniso_U_12
_atom_site_aniso_U_13
_atom_site_aniso_U_23
Fe1 0.02406(18) 0.01970(18) 0.0303(2) 0.00385(13) -0.00785(14) -0.01329(16)
Br1 0.02990(11) 0.02252(10) 0.03696(12) 0.00061(7) -0.00611(7) -0.01369(8)
N1 0.0280(8) 0.0245(8) 0.0330(9) 0.0040(6) -0.0080(6) -0.0156(7)
N2 0.0342(8) 0.0222(8) 0.0294(8) 0.0015(6) -0.0043(7) -0.0135(7)
N3 0.0247(8) 0.0249(8) 0.0330(9) 0.0024(6) -0.0068(6) -0.0132(7)
N4 0.0250(8) 0.0253(8) 0.0329(9) 0.0037(6) -0.0086(6) -0.0115(7)
C1 0.0331(10) 0.0238(9) 0.0314(10) 0.0026(7) -0.0039(8) -0.0149(8)
C2 0.0347(10) 0.0243(10) 0.0351(11) -0.0027(8) -0.0043(8) -0.0125(8)
C3 0.0412(11) 0.0268(10) 0.0301(10) -0.0038(8) -0.0016(8) -0.0125(9)
C4 0.0423(11) 0.0216(9) 0.0262(10) -0.0019(8) -0.0006(8) -0.0135(8)
C5 0.0438(11) 0.0286(10) 0.0300(10) -0.0056(9) -0.0018(9) -0.0128(9)
C6 0.0598(14) 0.0357(12) 0.0372(12) -0.0131(10) -0.0058(10) -0.0173(10)
C7 0.0852(19) 0.0279(11) 0.0364(12) -0.0125(11) -0.0013(12) -0.0179(10)
C8 0.0772(17) 0.0226(10) 0.0358(12) 0.0077(10) 0.0014(11) -0.0133(9)
C9 0.0493(12) 0.0251(10) 0.0288(10) 0.0055(9) 0.0004(9) -0.0109(9)
C10 0.0427(12) 0.0370(12) 0.0562(14) 0.0005(10) -0.0146(11) -0.0219(11)
C11 0.0598(18) 0.062(2) 0.117(3) 0.0044(15) 0.0155(18) -0.040(2)
C12 0.121(3) 0.090(3) 0.086(3) 0.050(2) -0.059(2) -0.039(2)
C13 0.0495(13) 0.0399(13) 0.0452(13) 0.0150(10) -0.0078(10) -0.0173(11)
C14 0.0509(16) 0.098(3) 0.0563(17) 0.0181(16) -0.0052(13) -0.0164(17)
C15 0.082(2) 0.068(2) 0.0461(16) 0.0163(16) -0.0181(14) -0.0116(14)
C16 0.0258(9) 0.0245(9) 0.0340(10) 0.0034(7) -0.0076(7) -0.0145(8)
C17 0.0312(10) 0.0255(10) 0.0435(12) -0.0023(8) -0.0101(9) -0.0119(9)
C18 0.0289(10) 0.0306(11) 0.0454(12) -0.0002(8) -0.0137(9) -0.0146(9)
C19 0.0340(10) 0.0260(10) 0.0394(11) 0.0025(8) -0.0165(9) -0.0095(9)
C20 0.0491(13) 0.0320(11) 0.0372(12) 0.0002(9) -0.0137(10) -0.0124(10)
C21 0.0744(18) 0.0425(14) 0.0386(13) 0.0002(12) -0.0210(12) -0.0084(11)
C22 0.081(2) 0.0366(14) 0.0631(18) 0.0086(13) -0.0413(16) -0.0030(13)
C23 0.0499(14) 0.0365(13) 0.078(2) 0.0128(11) -0.0308(14) -0.0146(13)
C24 0.0311(11) 0.0319(11) 0.0608(15) 0.0057(9) -0.0182(10) -0.0155(11)
C25 0.0570(14) 0.0409(13) 0.0316(11) 0.0053(10) -0.0056(10) -0.0148(10)
C26 0.0748(19) 0.0630(18) 0.0591(17) 0.0011(14) -0.0097(14) -0.0386(15)
C27 0.0556(15) 0.0568(16) 0.0425(13) 0.0037(12) -0.0070(11) -0.0226(12)
C28 0.0308(11) 0.0390(13) 0.0796(19) 0.0078(9) -0.0025(11) -0.0203(13)
C29 0.0612(18) 0.069(2) 0.086(2) -0.0062(15) -0.0008(16) -0.0394(18)
C30 0.0403(15) 0.092(3) 0.152(4) -0.0108(15) 0.0059(18) -0.073(3)
O1 0.0574(12) 0.0860(17) 0.0837(16) 0.0012(11) -0.0191(11) -0.0169(13)
C31 0.083(3) 0.112(3) 0.122(4) 0.000(2) -0.048(3) -0.045(3)
C32 0.107(3) 0.132(4) 0.089(3) -0.028(3) -0.033(3) -0.012(3)
C33A 0.053(2) 0.094(3) 0.100(4) 0.003(2) 0.001(2) -0.040(3)
C33B 0.053(2) 0.094(3) 0.100(4) 0.003(2) 0.001(2) -0.040(3)
C34A 0.053(2) 0.094(3) 0.100(4) 0.003(2) 0.001(2) -0.040(3)
C34B 0.053(2) 0.094(3) 0.100(4) 0.003(2) 0.001(2) -0.040(3)

loop_
_atom_type_symbol
_atom_type_description
_atom_type_scat_dispersion_real
_atom_type_scat_dispersion_imag
_atom_type_scat_source
C C 0.0033 0.0016 'International Tables Vol C Tables 4.2.6.8 and 6.1.1.4'
H H 0.0000 0.0000 'International Tables Vol C Tables 4.2.6.8 and 6.1.1.4'
N N 0.0061 0.0033 'International Tables Vol C Tables 4.2.6.8 and 6.1.1.4'
Fe Fe 0.3463 0.8444 'International Tables Vol C Tables 4.2.6.8 and 6.1.1.4'
Br Br -0.2901 2.4595 'International Tables Vol C Tables 4.2.6.8 and 6.1.1.4'
O O 0.0106 0.0060 'International Tables Vol C Tables 4.2.6.8 and 6.1.1.4'

loop_
_geom_angle_atom_site_label_1
_geom_angle_atom_site_label_2
_geom_angle_atom_site_label_3
_geom_angle_site_symmetry_1
_geom_angle_site_symmetry_3
_geom_angle
N3 Fe1 N3 2_676 . 180.00(3)
N3 Fe1 N1 2_676 . 93.88(6)
N3 Fe1 N1 . . 86.12(6)
N3 Fe1 N1 2_676 2_676 86.12(6)
N3 Fe1 N1 . 2_676 93.88(6)
N1 Fe1 N1 . 2_676 180.00(6)
N3 Fe1 Br1 2_676 . 88.74(4)
N3 Fe1 Br1 . . 91.26(4)
N1 Fe1 Br1 . . 89.88(4)
N1 Fe1 Br1 2_676 . 90.12(4)
N3 Fe1 Br1 2_676 2_676 91.26(4)
N3 Fe1 Br1 . 2_676 88.74(4)
N1 Fe1 Br1 . 2_676 90.12(4)
N1 Fe1 Br1 2_676 2_676 89.88(4)
Br1 Fe1 Br1 . 2_676 180.0
C1 N1 C2 . . 105.58(16)
C1 N1 Fe1 . . 125.49(13)
C2 N1 Fe1 . . 128.27(13)
C1 N2 C3 . . 106.83(16)
C1 N2 C4 . . 126.10(16)
C3 N2 C4 . . 127.01(16)
C16 N3 C17 . . 105.29(16)
C16 N3 Fe1 . . 123.77(12)
C17 N3 Fe1 . . 127.33(13)
C16 N4 C18 . . 107.06(16)
C16 N4 C19 . . 125.48(16)
C18 N4 C19 . . 126.45(16)
N1 C1 N2 . . 111.41(17)
N1 C1 H1 . . 124.3
N2 C1 H1 . . 124.3
C3 C2 N1 . . 109.73(17)
C3 C2 H2 . . 125.1
N1 C2 H2 . . 125.1
C2 C3 N2 . . 106.44(18)
C2 C3 H3 . . 126.8
N2 C3 H3 . . 126.8
C5 C4 C9 . . 123.38(18)
C5 C4 N2 . . 117.93(17)
C9 C4 N2 . . 118.68(18)
C6 C5 C4 . . 117.0(2)
C6 C5 C10 . . 120.6(2)
C4 C5 C10 . . 122.40(18)
C7 C6 C5 . . 120.8(2)
C7 C6 H6 . . 119.6
C5 C6 H6 . . 119.6
C6 C7 C8 . . 121.4(2)
C6 C7 H7 . . 119.3
C8 C7 H7 . . 119.3
C7 C8 C9 . . 120.5(2)
C7 C8 H8 . . 119.8
C9 C8 H8 . . 119.8
C8 C9 C4 . . 117.0(2)
C8 C9 C13 . . 120.7(2)
C4 C9 C13 . . 122.26(19)
C11 C10 C12 . . 112.6(3)
C11 C10 C5 . . 110.5(2)
C12 C10 C5 . . 112.1(2)
C11 C10 H10 . . 107.1
C12 C10 H10 . . 107.1
C5 C10 H10 . . 107.1
C10 C11 H11A . . 109.5
C10 C11 H11B . . 109.5
H11A C11 H11B . . 109.5
C10 C11 H11C . . 109.5
H11A C11 H11C . . 109.5
H11B C11 H11C . . 109.5
C10 C12 H12C . . 109.5
C10 C12 H12B . . 109.5
H12C C12 H12B . . 109.5
C10 C12 H12A . . 109.5
H12C C12 H12A . . 109.5
H12B C12 H12A . . 109.5
C9 C13 C14 . . 111.1(2)
C9 C13 C15 . . 112.4(2)
C14 C13 C15 . . 110.0(2)
C9 C13 H13 . . 107.7
C14 C13 H13 . . 107.7
C15 C13 H13 . . 107.7
C13 C14 H14A . . 109.5
C13 C14 H14B . . 109.5
H14A C14 H14B . . 109.5
C13 C14 H14C . . 109.5
H14A C14 H14C . . 109.5
H14B C14 H14C . . 109.5
C13 C15 H15A . . 109.5
C13 C15 H15B . . 109.5
H15A C15 H15B . . 109.5
C13 C15 H15C . . 109.5
H15A C15 H15C . . 109.5
H15B C15 H15C . . 109.5
N3 C16 N4 . . 111.78(16)
N3 C16 H16 . . 124.1
N4 C16 H16 . . 124.1
C18 C17 N3 . . 110.06(18)
C18 C17 H17 . . 125.0
N3 C17 H17 . . 125.0
C17 C18 N4 . . 105.81(17)
C17 C18 H18 . . 127.1
N4 C18 H18 . . 127.1
C20 C19 C24 . . 123.7(2)
C20 C19 N4 . . 116.99(18)
C24 C19 N4 . . 119.3(2)
C21 C20 C19 . . 116.8(2)
C21 C20 C25 . . 120.8(2)
C19 C20 C25 . . 122.40(19)
C22 C21 C20 . . 120.9(3)
C22 C21 H21 . . 119.6
C20 C21 H21 . . 119.6
C23 C22 C21 . . 120.8(2)
C23 C22 H22 . . 119.6
C21 C22 H22 . . 119.6
C22 C23 C24 . . 120.9(2)
C22 C23 H23 . . 119.6
C24 C23 H23 . . 119.6
C23 C24 C19 . . 116.9(2)
C23 C24 C28 . . 121.1(2)
C19 C24 C28 . . 122.0(2)
C20 C25 C27 . . 111.2(2)
C20 C25 C26 . . 111.3(2)
C27 C25 C26 . . 110.9(2)
C20 C25 H25 . . 107.7
C27 C25 H25 . . 107.7
C26 C25 H25 . . 107.7
C25 C26 H26A . . 109.5
C25 C26 H26B . . 109.5
H26A C26 H26B . . 109.5
C25 C26 H26C . . 109.5
H26A C26 H26C . . 109.5
H26B C26 H26C . . 109.5
C25 C27 H27C . . 109.5
C25 C27 H27B . . 109.5
H27C C27 H27B . . 109.5
C25 C27 H27A . . 109.5
H27C C27 H27A . . 109.5
H27B C27 H27A . . 109.5
C24 C28 C29 . . 112.2(2)
C24 C28 C30 . . 111.2(3)
C29 C28 C30 . . 110.2(2)
C24 C28 H28 . . 107.7
C29 C28 H28 . . 107.7
C30 C28 H28 . . 107.7
C28 C29 H29A . . 109.5
C28 C29 H29B . . 109.5
H29A C29 H29B . . 109.5
C28 C29 H29C . . 109.5
H29A C29 H29C . . 109.5
H29B C29 H29C . . 109.5
C28 C30 H30C . . 109.5
C28 C30 H30B . . 109.5
H30C C30 H30B . . 109.5
C28 C30 H30A . . 109.5
H30C C30 H30A . . 109.5
H30B C30 H30A . . 109.5
C31 O1 C33B . . 98.5(4)
C31 O1 C33A . . 120.0(4)
O1 C31 C32 . . 108.4(3)
O1 C31 H31A . . 110.0
C32 C31 H31A . . 110.0
O1 C31 H31B . . 110.0
C32 C31 H31B . . 110.0
H31A C31 H31B . . 108.4
C31 C32 H32A . . 109.5
C31 C32 H32B . . 109.5
H32A C32 H32B . . 109.5
C31 C32 H32C . . 109.5
H32A C32 H32C . . 109.5
H32B C32 H32C . . 109.5
C34A C33A O1 . . 107.1(7)
C34A C33A H33A . . 110.3
O1 C33A H33A . . 110.3
C34A C33A H33B . . 110.3
O1 C33A H33B . . 110.3
H33A C33A H33B . . 108.5
O1 C33B C34B . . 108.2(6)
O1 C33B H33D . . 110.1
C34B C33B H33D . . 110.1
O1 C33B H33E . . 110.1
C34B C33B H33E . . 110.1
H33D C33B H33E . . 108.4
C33A C34A H34A . . 109.5
C33A C34A H34B . . 109.5
H34A C34A H34B . . 109.5
C33A C34A H34C . . 109.5
H34A C34A H34C . . 109.5
H34B C34A H34C . . 109.5
C33B C34B H34D . . 109.5
C33B C34B H34E . . 109.5
H34D C34B H34E . . 109.5
C33B C34B H34F . . 109.5
H34D C34B H34F . . 109.5
H34E C34B H34F . . 109.5

loop_
_geom_bond_atom_site_label_1
_geom_bond_atom_site_label_2
_geom_bond_site_symmetry_2
_geom_bond_distance
Fe1 N3 2_676 2.1789(15)
Fe1 N3 . 2.1789(15)
Fe1 N1 . 2.1889(16)
Fe1 N1 2_676 2.1889(16)
Fe1 Br1 . 2.7422(3)
Fe1 Br1 2_676 2.7422(3)
N1 C1 . 1.324(2)
N1 C2 . 1.373(3)
N2 C1 . 1.347(2)
N2 C3 . 1.375(3)
N2 C4 . 1.442(2)
N3 C16 . 1.316(2)
N3 C17 . 1.382(2)
N4 C16 . 1.347(2)
N4 C18 . 1.380(3)
N4 C19 . 1.445(3)
C1 H1 . 0.9500
C2 C3 . 1.354(3)
C2 H2 . 0.9500
C3 H3 . 0.9500
C4 C5 . 1.399(3)
C4 C9 . 1.400(3)
C5 C6 . 1.395(3)
C5 C10 . 1.522(3)
C6 C7 . 1.376(4)
C6 H6 . 0.9500
C7 C8 . 1.376(4)
C7 H7 . 0.9500
C8 C9 . 1.399(3)
C8 H8 . 0.9500
C9 C13 . 1.512(3)
C10 C11 . 1.516(4)
C10 C12 . 1.519(4)
C10 H10 . 1.0000
C11 H11A . 0.9800
C11 H11B . 0.9800
C11 H11C . 0.9800
C12 H12C . 0.9800
C12 H12B . 0.9800
C12 H12A . 0.9800
C13 C14 . 1.525(4)
C13 C15 . 1.538(4)
C13 H13 . 1.0000
C14 H14A . 0.9800
C14 H14B . 0.9800
C14 H14C . 0.9800
C15 H15A . 0.9800
C15 H15B . 0.9800
C15 H15C . 0.9800
C16 H16 . 0.9500
C17 C18 . 1.355(3)
C17 H17 . 0.9500
C18 H18 . 0.9500
C19 C20 . 1.397(3)
C19 C24 . 1.399(3)
C20 C21 . 1.396(3)
C20 C25 . 1.523(3)
C21 C22 . 1.384(4)
C21 H21 . 0.9500
C22 C23 . 1.378(4)
C22 H22 . 0.9500
C23 C24 . 1.395(3)
C23 H23 . 0.9500
C24 C28 . 1.516(4)
C25 C27 . 1.527(4)
C25 C26 . 1.530(3)
C25 H25 . 1.0000
C26 H26A . 0.9800
C26 H26B . 0.9800
C26 H26C . 0.9800
C27 H27C . 0.9800
C27 H27B . 0.9800
C27 H27A . 0.9800
C28 C29 . 1.521(4)
C28 C30 . 1.526(4)
C28 H28 . 1.0000
C29 H29A . 0.9800
C29 H29B . 0.9800
C29 H29C . 0.9800
C30 H30C . 0.9800
C30 H30B . 0.9800
C30 H30A . 0.9800
O1 C31 . 1.393(5)
O1 C33B . 1.416(9)
O1 C33A . 1.539(9)
C31 C32 . 1.462(6)
C31 H31A . 0.9900
C31 H31B . 0.9900
C32 H32A . 0.9800
C32 H32B . 0.9800
C32 H32C . 0.9800
C33A C34A . 1.473(14)
C33A H33A . 0.9900
C33A H33B . 0.9900
C33B C34B . 1.433(14)
C33B H33D . 0.9900
C33B H33E . 0.9900
C34A H34A . 0.9800
C34A H34B . 0.9800
C34A H34C . 0.9800
C34B H34D . 0.9800
C34B H34E . 0.9800
C34B H34F . 0.9800

loop_
_geom_hbond_atom_site_label_D
_geom_hbond_atom_site_label_H
_geom_hbond_atom_site_label_A
_geom_hbond_site_symmetry_A
_geom_hbond_distance_DH
_geom_hbond_distance_HA
_geom_hbond_distance_DA
_geom_hbond_angle_DHA
C1 H1 Br1 2_676 0.95 2.76 3.399(2) 125
C2 H2 Br1 . 0.95 2.89 3.479(2) 121
C16 H16 Br1 . 0.95 2.86 3.4119(18) 118
C17 H17 Br1 2_676 0.95 3.02 3.542(2) 116
C18 H18 O1 2_776 0.95 2.40 3.337(3) 170
C15 H15A Cg3 2_686 0.98 2.92 3.801(3) 150
C25 H25 Cg2 1_555 1.00 2.61 3.413(2) 137
C26 H26A Cg3 2_677 0.98 2.87 3.682(3) 140
C34B H34E Cg2 1_551 0.98 2.92 3.627(9) 130

loop_
_geom_torsion_atom_site_label_1
_geom_torsion_atom_site_label_2
_geom_torsion_atom_site_label_3
_geom_torsion_atom_site_label_4
_geom_torsion
C2 N1 C1 N2 -0.3(2)
Fe1 N1 C1 N2 -171.58(12)
C3 N2 C1 N1 0.2(2)
C4 N2 C1 N1 177.60(17)
C1 N1 C2 C3 0.2(2)
Fe1 N1 C2 C3 171.21(14)
N1 C2 C3 N2 -0.1(2)
C1 N2 C3 C2 -0.1(2)
C4 N2 C3 C2 -177.42(19)
C1 N2 C4 C5 -93.7(2)
C3 N2 C4 C5 83.2(3)
C1 N2 C4 C9 86.6(2)
C3 N2 C4 C9 -96.5(2)
C9 C4 C5 C6 1.2(3)
N2 C4 C5 C6 -178.47(18)
C9 C4 C5 C10 -177.9(2)
N2 C4 C5 C10 2.4(3)
C4 C5 C6 C7 -0.8(3)
C10 C5 C6 C7 178.4(2)
C5 C6 C7 C8 -0.1(4)
C6 C7 C8 C9 0.6(4)
C7 C8 C9 C4 -0.2(3)
C7 C8 C9 C13 178.1(2)
C5 C4 C9 C8 -0.8(3)
N2 C4 C9 C8 178.94(18)
C5 C4 C9 C13 -179.07(19)
N2 C4 C9 C13 0.6(3)
C6 C5 C10 C11 -73.6(3)
C4 C5 C10 C11 105.5(3)
C6 C5 C10 C12 52.9(3)
C4 C5 C10 C12 -128.0(3)
C8 C9 C13 C14 -72.8(3)
C4 C9 C13 C14 105.4(3)
C8 C9 C13 C15 51.0(3)
C4 C9 C13 C15 -130.8(2)
C17 N3 C16 N4 -0.3(2)
Fe1 N3 C16 N4 -160.22(12)
C18 N4 C16 N3 0.5(2)
C19 N4 C16 N3 169.57(18)
C16 N3 C17 C18 0.0(2)
Fe1 N3 C17 C18 158.93(15)
N3 C17 C18 N4 0.3(2)
C16 N4 C18 C17 -0.5(2)
C19 N4 C18 C17 -169.40(19)
C16 N4 C19 C20 -74.2(3)
C18 N4 C19 C20 92.7(2)
C16 N4 C19 C24 106.0(2)
C18 N4 C19 C24 -87.0(3)
C24 C19 C20 C21 -0.4(3)
N4 C19 C20 C21 179.86(19)
C24 C19 C20 C25 179.7(2)
N4 C19 C20 C25 0.0(3)
C19 C20 C21 C22 0.6(4)
C25 C20 C21 C22 -179.5(2)
C20 C21 C22 C23 -0.5(4)
C21 C22 C23 C24 0.3(4)
C22 C23 C24 C19 -0.1(4)
C22 C23 C24 C28 -179.8(2)
C20 C19 C24 C23 0.2(3)
N4 C19 C24 C23 179.87(19)
C20 C19 C24 C28 179.9(2)
N4 C19 C24 C28 -0.4(3)
C21 C20 C25 C27 -63.4(3)
C19 C20 C25 C27 116.5(2)
C21 C20 C25 C26 60.8(3)
C19 C20 C25 C26 -119.3(2)
C23 C24 C28 C29 59.7(3)
C19 C24 C28 C29 -120.0(3)
C23 C24 C28 C30 -64.2(3)
C19 C24 C28 C30 116.1(3)
C33B O1 C31 C32 -174.6(6)
C33A O1 C31 C32 165.9(6)
C31 O1 C33A C34A 88.5(8)
C33B O1 C33A C34A 44.2(12)
C31 O1 C33B C34B 171.7(7)
C33A O1 C33B C34B -46.0(12)
